data_2216339
loop_
_publ_author_name
'Saeed, Aamer'
'Hussain, Shahid'
'Bolte, Michael'

_publ_section_title
;
 <i>N</i>-(3-Chlorophenyl)-2-nitrobenzamide
;
_journal_coeditor_code BX2116
_journal_issue 12
_journal_name_full 'Acta Crystallographica Section E'
_journal_page_first o4666
_journal_page_last o4666
_journal_paper_doi 10.1107/S1600536807056358
_journal_volume 63
_journal_year 2007
_chemical_formula_iupac 'C13 H9 Cl N2 O3'
_chemical_formula_moiety 'C13 H9 Cl N2 O3'
_chemical_formula_sum 'C13 H9 Cl N2 O3'
_chemical_formula_weight 276.67
_chemical_name_systematic
;
N-(3-Chlorophenyl)-2-nitrobenzamide
;
_space_group_IT_number 33
_symmetry_cell_setting orthorhombic
_symmetry_space_group_name_Hall 'P 2c -2n'
_symmetry_space_group_name_H-M 'P n a 21'
_atom_sites_solution_hydrogens geom
_atom_sites_solution_primary direct
_atom_sites_solution_secondary difmap
_audit_creation_method SHELXL-97
_cell_angle_alpha 90.00
_cell_angle_beta 90.00
_cell_angle_gamma 90.00
_cell_formula_units_Z 4
_cell_length_a 13.0699(15)
_cell_length_b 11.3731(12)
_cell_length_c 8.2215(11)
_cell_measurement_reflns_used 3179
_cell_measurement_temperature 173(2)
_cell_measurement_theta_max 24.9
_cell_measurement_theta_min 3.5
_cell_volume 1222.1(3)
_computing_cell_refinement 'X-Area (Stoe & Cie, 2001)'
_computing_data_collection 'X-Area (Stoe & Cie, 2001)'
_computing_data_reduction 'X-Area (Stoe & Cie, 2001)'
_computing_molecular_graphics 'SHELXTL-Plus (Sheldrick, 1990)'
_computing_publication_material 'SHELXL97 (Sheldrick, 1997)'
_computing_structure_refinement 'SHELXL97 (Sheldrick, 1997)'
_computing_structure_solution 'SHELXS97 (Sheldrick, 1997)'
_diffrn_ambient_temperature 173(2)
_diffrn_measured_fraction_theta_full 0.974
_diffrn_measured_fraction_theta_max 0.975
_diffrn_measurement_device_type 'STOE IPDS II two-circle-diffractometer'
_diffrn_measurement_method \w
_diffrn_radiation_monochromator graphite
_diffrn_radiation_source 'fine-focus sealed tube'
_diffrn_radiation_type MoK\a
_diffrn_radiation_wavelength 0.71073
_diffrn_reflns_av_R_equivalents 0.0492
_diffrn_reflns_av_sigmaI/netI 0.0441
_diffrn_reflns_limit_h_max 15
_diffrn_reflns_limit_h_min -10
_diffrn_reflns_limit_k_max 13
_diffrn_reflns_limit_k_min -13
_diffrn_reflns_limit_l_max 10
_diffrn_reflns_limit_l_min -9
_diffrn_reflns_number 5123
_diffrn_reflns_theta_full 25.00
_diffrn_reflns_theta_max 25.56
_diffrn_reflns_theta_min 3.43
_diffrn_standards_number 0
_exptl_absorpt_coefficient_mu 0.317
_exptl_absorpt_correction_T_max 0.9499
_exptl_absorpt_correction_T_min 0.9363
_exptl_absorpt_correction_type multi-scan
_exptl_absorpt_process_details '(MULABS; Spek, 2003; Blessing, 1995)'
_exptl_crystal_colour colourless
_exptl_crystal_density_diffrn 1.504
_exptl_crystal_density_method 'not measured'
_exptl_crystal_description block
_exptl_crystal_F_000 568
_exptl_crystal_size_max 0.21
_exptl_crystal_size_mid 0.15
_exptl_crystal_size_min 0.13
_refine_diff_density_max 0.177
_refine_diff_density_min -0.247
_refine_ls_abs_structure_details 'Flack   (1983), 1016 Friedel pairs'
_refine_ls_abs_structure_Flack -0.04(10)
_refine_ls_extinction_coef 0.017(2)
_refine_ls_extinction_expression Fc^*^=kFc[1+0.001xFc^2^\l^3^/sin(2\q)]^-1/4^
_refine_ls_extinction_method SHELXL
_refine_ls_goodness_of_fit_ref 1.104
_refine_ls_hydrogen_treatment mixed
_refine_ls_matrix_type full
_refine_ls_number_parameters 177
_refine_ls_number_reflns 2211
_refine_ls_number_restraints 1
_refine_ls_restrained_S_all 1.104
_refine_ls_R_factor_all 0.0535
_refine_ls_R_factor_gt 0.0456
_refine_ls_shift/su_max 0.000
_refine_ls_shift/su_mean 0.000
_refine_ls_structure_factor_coef Fsqd
_refine_ls_weighting_details 'calc w=1/[\s^2^(Fo^2^)+(0.0624P)^2^] where P=(Fo^2^+2Fc^2^)/3'
_refine_ls_weighting_scheme calc
_refine_ls_wR_factor_gt 0.1068
_refine_ls_wR_factor_ref 0.1100
_reflns_number_gt 1912
_reflns_number_total 2211
_reflns_threshold_expression I>2\s(I)
_cod_data_source_file bx2116.cif
_cod_data_source_block I
_cod_database_code 2216339
_cod_database_fobs_code 2216339

loop_
_symmetry_equiv_pos_as_xyz
'x, y, z'
'-x, -y, z+1/2'
'x+1/2, -y+1/2, z'
'-x+1/2, y+1/2, z+1/2'

loop_
_atom_site_type_symbol
_atom_site_label
_atom_site_fract_x
_atom_site_fract_y
_atom_site_fract_z
_atom_site_U_iso_or_equiv
_atom_site_adp_type
_atom_site_calc_flag
_atom_site_refinement_flags
_atom_site_occupancy
Cl Cl1 0.93303(7) 0.41919(8) 0.65915(12) 0.0466(3) Uani d . 1
C C1 0.5135(3) 0.4598(3) 0.5810(3) 0.0262(7) Uani d . 1
N N1 0.5656(2) 0.5412(2) 0.4947(3) 0.0272(6) Uani d . 1
H H1 0.531(4) 0.577(4) 0.411(6) 0.056(12) Uiso d . 1
O O1 0.54763(17) 0.4060(2) 0.7001(2) 0.0319(5) Uani d . 1
N N2 0.4443(2) 0.2770(2) 0.3460(3) 0.0309(6) Uani d . 1
O O2 0.53558(19) 0.3020(2) 0.3575(3) 0.0362(6) Uani d . 1
O O3 0.4134(3) 0.1931(2) 0.2665(4) 0.0594(8) Uani d . 1
C C11 0.4028(2) 0.4425(2) 0.5315(4) 0.0239(6) Uani d . 1
C C12 0.3689(2) 0.3512(2) 0.4306(4) 0.0254(6) Uani d . 1
C C13 0.2658(3) 0.3298(3) 0.4017(4) 0.0312(7) Uani d . 1
H H13 0.2452 0.2664 0.3338 0.037 Uiso calc R 1
C C14 0.1933(3) 0.4027(3) 0.4738(4) 0.0345(8) Uani d . 1
H H14 0.1225 0.3896 0.4555 0.041 Uiso calc R 1
C C15 0.2251(3) 0.4944(3) 0.5724(4) 0.0352(8) Uani d . 1
H H15 0.1755 0.5444 0.6210 0.042 Uiso calc R 1
C C16 0.3285(3) 0.5144(3) 0.6014(4) 0.0295(7) Uani d . 1
H H16 0.3486 0.5778 0.6696 0.035 Uiso calc R 1
C C21 0.6723(2) 0.5659(3) 0.5030(3) 0.0283(7) Uani d . 1
C C22 0.7422(3) 0.4869(3) 0.5722(4) 0.0309(7) Uani d . 1
H H22 0.7196 0.4155 0.6200 0.037 Uiso calc R 1
C C23 0.8460(3) 0.5159(3) 0.5690(4) 0.0349(8) Uani d . 1
C C24 0.8818(3) 0.6191(3) 0.4996(4) 0.0375(8) Uani d . 1
H H24 0.9527 0.6373 0.4999 0.045 Uiso calc R 1
C C25 0.8107(3) 0.6957(3) 0.4291(4) 0.0394(8) Uani d . 1
H H25 0.8337 0.7662 0.3791 0.047 Uiso calc R 1
C C26 0.7070(3) 0.6697(3) 0.4315(4) 0.0346(8) Uani d . 1
H H26 0.6594 0.7229 0.3843 0.041 Uiso calc R 1

loop_
_atom_site_aniso_label
_atom_site_aniso_U_11
_atom_site_aniso_U_22
_atom_site_aniso_U_33
_atom_site_aniso_U_12
_atom_site_aniso_U_13
_atom_site_aniso_U_23
Cl1 0.0263(4) 0.0597(5) 0.0537(5) 0.0065(4) -0.0018(4) 0.0010(5)
C1 0.0265(17) 0.0272(14) 0.0250(15) 0.0020(13) 0.0005(12) -0.0043(12)
N1 0.0265(15) 0.0260(13) 0.0290(13) -0.0027(11) -0.0018(11) 0.0000(10)
O1 0.0272(12) 0.0420(12) 0.0265(11) 0.0033(9) -0.0025(9) 0.0061(9)
N2 0.0328(16) 0.0280(13) 0.0319(13) 0.0029(12) 0.0026(11) -0.0049(11)
O2 0.0271(14) 0.0347(12) 0.0466(13) 0.0023(10) 0.0045(10) -0.0071(10)
O3 0.0520(19) 0.0515(16) 0.0746(18) -0.0034(14) 0.0011(14) -0.0370(16)
C11 0.0256(16) 0.0217(13) 0.0244(13) -0.0011(12) 0.0002(11) 0.0030(11)
C12 0.0277(17) 0.0216(13) 0.0268(13) 0.0015(12) 0.0002(13) 0.0004(11)
C13 0.0286(18) 0.0318(17) 0.0331(16) -0.0049(14) -0.0035(13) -0.0009(13)
C14 0.0234(17) 0.0404(19) 0.0396(18) -0.0021(14) 0.0003(13) 0.0026(14)
C15 0.032(2) 0.0349(18) 0.0387(17) 0.0081(15) 0.0041(15) -0.0021(15)
C16 0.0296(17) 0.0286(16) 0.0303(14) 0.0018(14) -0.0007(12) -0.0028(12)
C21 0.0273(18) 0.0305(15) 0.0272(14) -0.0012(13) -0.0010(12) -0.0050(12)
C22 0.0281(17) 0.0328(16) 0.0318(15) -0.0018(14) 0.0003(13) -0.0019(13)
C23 0.029(2) 0.0427(18) 0.0327(16) 0.0009(16) -0.0009(14) -0.0073(15)
C24 0.0276(18) 0.0450(19) 0.0398(18) -0.0100(15) 0.0026(14) -0.0085(15)
C25 0.041(2) 0.0372(18) 0.0401(17) -0.0149(15) 0.0036(15) -0.0043(15)
C26 0.041(2) 0.0275(17) 0.0349(16) -0.0078(15) 0.0003(15) -0.0009(13)

loop_
_atom_type_symbol
_atom_type_description
_atom_type_scat_dispersion_real
_atom_type_scat_dispersion_imag
_atom_type_scat_source
C C 0.0033 0.0016 'International Tables Vol C Tables 4.2.6.8 and 6.1.1.4'
H H 0.0000 0.0000 'International Tables Vol C Tables 4.2.6.8 and 6.1.1.4'
Cl Cl 0.1484 0.1585 'International Tables Vol C Tables 4.2.6.8 and 6.1.1.4'
N N 0.0061 0.0033 'International Tables Vol C Tables 4.2.6.8 and 6.1.1.4'
O O 0.0106 0.0060 'International Tables Vol C Tables 4.2.6.8 and 6.1.1.4'

loop_
_geom_angle_atom_site_label_1
_geom_angle_atom_site_label_2
_geom_angle_atom_site_label_3
_geom_angle
O1 C1 N1 124.9(3)
O1 C1 C11 119.5(3)
N1 C1 C11 115.4(2)
C1 N1 C21 127.2(3)
C1 N1 H1 117(3)
C21 N1 H1 115(3)
O3 N2 O2 122.7(3)
O3 N2 C12 118.6(3)
O2 N2 C12 118.7(2)
C12 C11 C16 117.3(3)
C12 C11 C1 123.9(3)
C16 C11 C1 118.6(3)
C13 C12 C11 122.6(3)
C13 C12 N2 117.9(3)
C11 C12 N2 119.5(3)
C12 C13 C14 118.8(3)
C12 C13 H13 120.6
C14 C13 H13 120.6
C15 C14 C13 119.6(3)
C15 C14 H14 120.2
C13 C14 H14 120.2
C14 C15 C16 121.0(3)
C14 C15 H15 119.5
C16 C15 H15 119.5
C15 C16 C11 120.7(3)
C15 C16 H16 119.6
C11 C16 H16 119.6
C26 C21 C22 120.1(3)
C26 C21 N1 117.7(3)
C22 C21 N1 122.1(3)
C21 C22 C23 118.3(3)
C21 C22 H22 120.8
C23 C22 H22 120.8
C24 C23 C22 122.4(3)
C24 C23 Cl1 119.2(3)
C22 C23 Cl1 118.4(3)
C23 C24 C25 118.3(3)
C23 C24 H24 120.9
C25 C24 H24 120.9
C26 C25 C24 120.6(3)
C26 C25 H25 119.7
C24 C25 H25 119.7
C25 C26 C21 120.3(3)
C25 C26 H26 119.9
C21 C26 H26 119.9

loop_
_geom_bond_atom_site_label_1
_geom_bond_atom_site_label_2
_geom_bond_distance
Cl1 C23 1.747(4)
C1 O1 1.238(3)
C1 N1 1.351(4)
C1 C11 1.515(4)
N1 C21 1.425(4)
N1 H1 0.92(5)
N2 O3 1.224(4)
N2 O2 1.231(4)
N2 C12 1.472(4)
C11 C12 1.401(4)
C11 C16 1.394(5)
C12 C13 1.389(4)
C13 C14 1.392(5)
C13 H13 0.9500
C14 C15 1.385(5)
C14 H14 0.9500
C15 C16 1.391(5)
C15 H15 0.9500
C16 H16 0.9500
C21 C26 1.395(5)
C21 C22 1.402(5)
C22 C23 1.396(5)
C22 H22 0.9500
C23 C24 1.386(5)
C24 C25 1.399(6)
C24 H24 0.9500
C25 C26 1.388(5)
C25 H25 0.9500
C26 H26 0.9500

loop_
_geom_hbond_atom_site_label_D
_geom_hbond_atom_site_label_H
_geom_hbond_atom_site_label_A
_geom_hbond_site_symmetry_A
_geom_hbond_distance_DH
_geom_hbond_distance_HA
_geom_hbond_distance_DA
_geom_hbond_angle_DHA
N1 H1 O1 2_664 0.92(5) 2.02(5) 2.901(3) 159(4)

loop_
_geom_torsion_atom_site_label_1
_geom_torsion_atom_site_label_2
_geom_torsion_atom_site_label_3
_geom_torsion_atom_site_label_4
_geom_torsion
O1 C1 N1 C21 12.0(5)
C11 C1 N1 C21 -172.6(3)
O1 C1 C11 C12 -85.3(4)
N1 C1 C11 C12 99.0(3)
O1 C1 C11 C16 88.5(3)
N1 C1 C11 C16 -87.2(3)
C16 C11 C12 C13 -1.2(4)
C1 C11 C12 C13 172.7(3)
C16 C11 C12 N2 176.4(3)
C1 C11 C12 N2 -9.7(4)
O3 N2 C12 C13 -6.7(4)
O2 N2 C12 C13 173.0(3)
O3 N2 C12 C11 175.5(3)
O2 N2 C12 C11 -4.8(4)
C11 C12 C13 C14 0.9(5)
N2 C12 C13 C14 -176.8(3)
C12 C13 C14 C15 -0.1(5)
C13 C14 C15 C16 -0.4(5)
C14 C15 C16 C11 0.1(5)
C12 C11 C16 C15 0.7(4)
C1 C11 C16 C15 -173.5(3)
C1 N1 C21 C26 -166.0(3)
C1 N1 C21 C22 17.4(5)
C26 C21 C22 C23 0.7(5)
N1 C21 C22 C23 177.3(3)
C21 C22 C23 C24 -0.3(5)
C21 C22 C23 Cl1 178.6(2)
C22 C23 C24 C25 -0.7(5)
Cl1 C23 C24 C25 -179.5(3)
C23 C24 C25 C26 1.1(5)
C24 C25 C26 C21 -0.7(5)
C22 C21 C26 C25 -0.3(5)
N1 C21 C26 C25 -177.0(3)

loop_
_cod_related_entry_id
_cod_related_entry_database
_cod_related_entry_code
1 ChemSpider 628488
